data_7115493
loop_
_publ_author_name
'Joonil Cho'
'Kyohei Sawaki'
'Shinya Hanashima'
'Yoshiki Yamaguchi'
'Motoo Shiro'
'Kazuhiko Saigo'
'Yasuhiro Ishida'

_publ_section_title
;
 Stabilization of beta-peptide helices by direct attachment of
 trifluoromethyl groups to peptide backbones
;
_journal_name_full Chem.Commun.
_journal_page_first 9855
_journal_paper_doi 10.1039/C4cc02136C
_journal_volume 50
_journal_year 2014
_chemical_absolute_configuration ad
_chemical_formula_moiety 'C48 H68 F6 N6 O9, C H Cl3'
_chemical_formula_sum 'C49 H69 Cl3 F6 N6 O9'
_chemical_formula_weight 1106.47
_space_group_IT_number 19
_symmetry_cell_setting orthorhombic
_symmetry_Int_Tables_number 19
_symmetry_space_group_name_Hall 'P 2ac 2ab'
_symmetry_space_group_name_H-M 'P 21 21 21'
_cell_angle_alpha 90.0000
_cell_angle_beta 90.0000
_cell_angle_gamma 90.0000
_cell_formula_units_Z 8
_cell_length_a 19.7038(4)
_cell_length_b 23.9063(4)
_cell_length_c 24.8954(7)
_cell_measurement_reflns_used 89944
_cell_measurement_temperature 93.1
_cell_measurement_theta_max 68.2
_cell_measurement_theta_min 3.5
_cell_volume 11726.9(5)
_computing_cell_refinement 'PROCESS-AUTO (Rigaku, 1998)'
_computing_data_collection 'PROCESS-AUTO (Rigaku, 1998)'
_computing_data_reduction 'CrystalStructure (Rigaku & RAC 2007)'
_computing_molecular_graphics 'ORTEP (Johnson, 1976)'
_computing_publication_material 'CrystalStructure (Rigaku & RAC 2007)'
_computing_structure_refinement 'SHELXL97 (Sheldrick, 1997)'
_computing_structure_solution 'SIR2004 (Burla, 2005)'
_diffrn_ambient_temperature 93.1
_diffrn_detector_area_resol_mean 10.00
_diffrn_measured_fraction_theta_full 0.992
_diffrn_measured_fraction_theta_max 0.992
_diffrn_measurement_device_type 'Rigaku RAXIS-RAPID'
_diffrn_measurement_method \w
_diffrn_radiation_type 'Cu K\a'
_diffrn_radiation_wavelength 1.54187
_diffrn_reflns_av_R_equivalents 0.048
_diffrn_reflns_limit_h_max 23
_diffrn_reflns_limit_h_min -23
_diffrn_reflns_limit_k_max 28
_diffrn_reflns_limit_k_min -28
_diffrn_reflns_limit_l_max 29
_diffrn_reflns_limit_l_min -29
_diffrn_reflns_number 128107
_diffrn_reflns_theta_full 68.25
_diffrn_reflns_theta_max 68.25
_exptl_absorpt_coefficient_mu 2.043
_exptl_absorpt_correction_T_max 0.849
_exptl_absorpt_correction_T_min 0.608
_exptl_absorpt_correction_type multi-scan
_exptl_absorpt_process_details
;
    Higashi, T. (1995). Program for Absorption Correction.
    Rigaku Corporation, Tokyo, Japan.
;
_exptl_crystal_colour colorless
_exptl_crystal_density_diffrn 1.253
_exptl_crystal_density_method 'not measured'
_exptl_crystal_description block
_exptl_crystal_F_000 4656.00
_exptl_crystal_size_max 0.22
_exptl_crystal_size_mid 0.12
_exptl_crystal_size_min 0.08
_platon_squeeze_details
;
;
_refine_diff_density_max 2.25
_refine_diff_density_min -1.07
_refine_ls_abs_structure_details 'Flack, H. D. (1983), Acta Cryst. A39, 876-881.  9786 Friedel Pairs'
_refine_ls_abs_structure_Flack 0.13(5)
_refine_ls_extinction_method none
_refine_ls_goodness_of_fit_ref 1.197
_refine_ls_hydrogen_treatment constr
_refine_ls_number_parameters 1292
_refine_ls_number_reflns 21305
_refine_ls_R_factor_gt 0.1065
_refine_ls_shift/su_max 0.0010
_refine_ls_structure_factor_coef Fsqd
_refine_ls_weighting_details 'w = 1/[\s^2^(Fo^2^)+(0.2000P)^2^+0.0000P] where P=(Fo^2^+2Fc^2^)/3'
_refine_ls_weighting_scheme calc
_refine_ls_wR_factor_ref 0.3023
_reflns_number_gt 15988
_reflns_number_total 21305
_reflns_threshold_expression F^2^>2.0\s(F^2^)
_cod_data_source_file c4cc02136c2.cif
_cod_data_source_block '_pep-FF'
_cod_original_cell_volume 11726.9(4)
_cod_original_formula_sum 'C49 H69 Cl3 F6 N6 O9 '
_cod_database_code 7115493

loop_
_symmetry_equiv_pos_site_id
_symmetry_equiv_pos_as_xyz
1 +X,+Y,+Z
2 1/2+X,1/2-Y,-Z
3 -X,1/2+Y,1/2-Z
4 1/2-X,-Y,1/2+Z

loop_
_atom_site_label
_atom_site_type_symbol
_atom_site_fract_x
_atom_site_fract_y
_atom_site_fract_z
_atom_site_U_iso_or_equiv
_atom_site_adp_type
_atom_site_occupancy
_atom_site_symmetry_multiplicity
_atom_site_calc_flag
_atom_site_refinement_flags
F1 F 0.55074(17) 0.89063(14) 0.46088(12) 0.0627(7) Uani 1.00 1 d .
F2 F 0.60157(17) 0.85787(17) 0.39070(14) 0.0719(9) Uani 1.00 1 d .
F3 F 0.54746(17) 0.80202(14) 0.44442(13) 0.0631(7) Uani 1.00 1 d .
F4 F 0.5726(2) 1.0934(2) 0.3778(2) 0.0961(13) Uani 1.00 1 d .
F5 F 0.5893(2) 1.0538(2) 0.3012(2) 0.0976(13) Uani 1.00 1 d .
F6 F 0.5569(2) 1.00503(18) 0.36924(18) 0.0822(10) Uani 1.00 1 d .
O1 O 0.1913(2) 0.72591(14) 0.33957(15) 0.0576(8) Uani 1.00 1 d .
O2 O 0.2393(2) 0.81019(15) 0.35331(16) 0.0627(9) Uani 1.00 1 d .
O3 O 0.41294(19) 0.88170(14) 0.28735(14) 0.0529(8) Uani 1.00 1 d .
O4 O 0.4044(2) 0.95392(14) 0.41834(17) 0.0590(9) Uani 1.00 1 d .
O5 O 0.2299(2) 1.01564(15) 0.37502(17) 0.0651(9) Uani 1.00 1 d .
O6 O 0.3580(2) 1.07763(15) 0.26370(16) 0.0687(11) Uani 1.00 1 d .
O7 O 0.4264(3) 1.15706(17) 0.38777(18) 0.0839(15) Uani 1.00 1 d .
O8 O 0.2654(2) 1.22026(14) 0.36302(16) 0.0649(10) Uani 1.00 1 d .
O9 O 0.2239(2) 1.15010(15) 0.30960(16) 0.0708(11) Uani 1.00 1 d .
N1 N 0.3745(2) 0.79218(17) 0.29488(18) 0.0537(10) Uani 1.00 1 d .
H1N H 0.3796 0.7596 0.3108 0.064 Uiso 1.00 1 c R
N2 N 0.4221(2) 0.85978(16) 0.42170(16) 0.0477(8) Uani 1.00 1 d .
H2N H 0.4083 0.8273 0.4342 0.057 Uiso 1.00 1 c R
N3 N 0.2515(2) 0.92479(17) 0.3941(2) 0.0556(10) Uani 1.00 1 d .
H3N H 0.2538 0.8902 0.3820 0.067 Uiso 1.00 1 c R
N4 N 0.3365(2) 0.98651(17) 0.27742(17) 0.0534(9) Uani 1.00 1 d .
H4N H 0.3543 0.9541 0.2866 0.064 Uiso 1.00 1 c R
N5 N 0.4337(2) 1.06303(18) 0.37729(18) 0.0567(10) Uani 1.00 1 d .
H5N H 0.4227 1.0304 0.3911 0.068 Uiso 1.00 1 c R
N6 N 0.2687(3) 1.12867(18) 0.38828(19) 0.0639(12) Uani 1.00 1 d .
H6N H 0.2587 1.0943 0.3784 0.077 Uiso 1.00 1 c R
C1 C 0.0901(2) 0.6934(2) 0.3807(2) 0.0954(19) Uani 1.00 1 d GU
C2 C 0.0752(3) 0.6500(3) 0.4160(2) 0.106(2) Uani 1.00 1 d GU
H2 H 0.1047 0.6423 0.4453 0.128 Uiso 1.00 1 c R
C3 C 0.0173(3) 0.6178(2) 0.4084(2) 0.125(2) Uani 1.00 1 d GU
H3 H 0.0072 0.5881 0.4325 0.151 Uiso 1.00 1 c R
C4 C -0.0258(3) 0.6289(3) 0.3655(2) 0.128(2) Uani 1.00 1 d GU
H4 H -0.0654 0.6069 0.3603 0.154 Uiso 1.00 1 c R
C5 C -0.0110(3) 0.6723(3) 0.3302(2) 0.132(2) Uani 1.00 1 d GU
H5 H -0.0404 0.6799 0.3009 0.159 Uiso 1.00 1 c R
C6 C 0.0470(3) 0.7045(3) 0.3378(2) 0.124(2) Uani 1.00 1 d GU
H6 H 0.0571 0.7342 0.3137 0.148 Uiso 1.00 1 c R
C7 C 0.1548(3) 0.7289(3) 0.3886(2) 0.0734(16) Uani 1.00 1 d .
H7A H 0.1428 0.7682 0.3969 0.088 Uiso 1.00 1 c R
H7B H 0.1825 0.7139 0.4185 0.088 Uiso 1.00 1 c R
C8 C 0.2318(3) 0.7701(2) 0.3263(2) 0.0534(11) Uani 1.00 1 d .
C9 C 0.2608(2) 0.7603(2) 0.27116(19) 0.0482(10) Uani 1.00 1 d .
H9 H 0.2788 0.7212 0.2700 0.058 Uiso 1.00 1 c R
C10 C 0.2042(3) 0.7649(2) 0.2295(2) 0.0562(12) Uani 1.00 1 d .
H10A H 0.1691 0.7364 0.2375 0.067 Uiso 1.00 1 c R
H10B H 0.1827 0.8022 0.2327 0.067 Uiso 1.00 1 c R
C11 C 0.2283(3) 0.7570(2) 0.1718(2) 0.0633(13) Uani 1.00 1 d .
H11A H 0.1903 0.7636 0.1466 0.076 Uiso 1.00 1 c R
H11B H 0.2446 0.7182 0.1666 0.076 Uiso 1.00 1 c R
C12 C 0.2861(3) 0.7985(2) 0.1604(2) 0.0610(13) Uani 1.00 1 d .
H12A H 0.3036 0.7926 0.1236 0.073 Uiso 1.00 1 c R
H12B H 0.2686 0.8373 0.1628 0.073 Uiso 1.00 1 c R
C13 C 0.3430(3) 0.7906(2) 0.2004(2) 0.0592(13) Uani 1.00 1 d .
H13A H 0.3801 0.8173 0.1922 0.071 Uiso 1.00 1 c R
H13B H 0.3614 0.7522 0.1970 0.071 Uiso 1.00 1 c R
C14 C 0.3188(2) 0.7999(2) 0.2576(2) 0.0512(11) Uani 1.00 1 d .
H14 H 0.3020 0.8392 0.2609 0.061 Uiso 1.00 1 c R
C15 C 0.4185(2) 0.8340(2) 0.30569(19) 0.0469(10) Uani 1.00 1 d .
C16 C 0.4766(2) 0.8191(2) 0.3428(2) 0.0481(10) Uani 1.00 1 d .
H16A H 0.5195 0.8179 0.3222 0.058 Uiso 1.00 1 c R
H16B H 0.4687 0.7816 0.3585 0.058 Uiso 1.00 1 c R
C17 C 0.4824(2) 0.86263(19) 0.38811(18) 0.0433(9) Uani 1.00 1 d .
H17 H 0.4851 0.9007 0.3717 0.052 Uiso 1.00 1 c R
C18 C 0.5451(2) 0.8528(2) 0.4210(2) 0.0523(11) Uani 1.00 1 d .
C19 C 0.3870(2) 0.9069(2) 0.4339(2) 0.0502(11) Uani 1.00 1 d .
C20 C 0.3246(2) 0.89865(19) 0.4693(2) 0.0483(10) Uani 1.00 1 d .
H20 H 0.3104 0.8585 0.4675 0.058 Uiso 1.00 1 c R
C21 C 0.3440(3) 0.9131(2) 0.5278(2) 0.0566(12) Uani 1.00 1 d .
H21A H 0.3800 0.8873 0.5403 0.068 Uiso 1.00 1 c R
H21B H 0.3620 0.9517 0.5294 0.068 Uiso 1.00 1 c R
C22 C 0.2825(3) 0.9082(2) 0.5646(2) 0.0664(14) Uani 1.00 1 d .
H22A H 0.2683 0.8685 0.5666 0.080 Uiso 1.00 1 c R
H22B H 0.2954 0.9203 0.6013 0.080 Uiso 1.00 1 c R
C23 C 0.2230(3) 0.9434(2) 0.5454(2) 0.0701(16) Uani 1.00 1 d .
H23A H 0.2351 0.9836 0.5477 0.084 Uiso 1.00 1 c R
H23B H 0.1834 0.9368 0.5690 0.084 Uiso 1.00 1 c R
C24 C 0.2040(3) 0.9289(2) 0.4869(2) 0.0594(12) Uani 1.00 1 d .
H24A H 0.1874 0.8899 0.4851 0.071 Uiso 1.00 1 c R
H24B H 0.1669 0.9539 0.4747 0.071 Uiso 1.00 1 c R
C25 C 0.2655(2) 0.9357(2) 0.4499(2) 0.0518(11) Uani 1.00 1 d .
H25 H 0.2807 0.9755 0.4527 0.062 Uiso 1.00 1 c R
C26 C 0.2347(2) 0.9665(2) 0.3597(2) 0.0520(11) Uani 1.00 1 d .
C27 C 0.2243(2) 0.9503(2) 0.3003(2) 0.0570(12) Uani 1.00 1 d .
H27 H 0.2415 0.9114 0.2945 0.068 Uiso 1.00 1 c R
C28 C 0.1490(3) 0.9520(3) 0.2878(3) 0.0723(16) Uani 1.00 1 d .
H28A H 0.1309 0.9896 0.2966 0.087 Uiso 1.00 1 c R
H28B H 0.1250 0.9243 0.3105 0.087 Uiso 1.00 1 c R
C29 C 0.1351(4) 0.9391(2) 0.2279(2) 0.0760(17) Uani 1.00 1 d .
H29A H 0.1488 0.9002 0.2197 0.091 Uiso 1.00 1 c R
H29B H 0.0860 0.9429 0.2203 0.091 Uiso 1.00 1 c R
C30 C 0.1748(3) 0.9792(2) 0.1933(2) 0.0753(18) Uani 1.00 1 d .
H30A H 0.1577 1.0177 0.1994 0.090 Uiso 1.00 1 c R
H30B H 0.1672 0.9699 0.1551 0.090 Uiso 1.00 1 c R
C31 C 0.2522(3) 0.9776(2) 0.2054(2) 0.0699(16) Uani 1.00 1 d .
H31A H 0.2708 0.9403 0.1963 0.084 Uiso 1.00 1 c R
H31B H 0.2761 1.0059 0.1834 0.084 Uiso 1.00 1 c R
C32 C 0.2629(3) 0.9896(2) 0.2646(2) 0.0576(12) Uani 1.00 1 d .
H32 H 0.2469 1.0285 0.2720 0.069 Uiso 1.00 1 c R
C33 C 0.3756(3) 1.0310(2) 0.2754(2) 0.0550(12) Uani 1.00 1 d .
C34 C 0.4506(3) 1.0198(2) 0.2901(2) 0.0595(13) Uani 1.00 1 d .
H34A H 0.4551 0.9822 0.3065 0.071 Uiso 1.00 1 c R
H34B H 0.4790 1.0208 0.2573 0.071 Uiso 1.00 1 c R
C35 C 0.4746(3) 1.0642(2) 0.3295(2) 0.0597(12) Uani 1.00 1 d .
H35 H 0.4702 1.1018 0.3123 0.072 Uiso 1.00 1 c R
C36 C 0.5483(3) 1.0542(3) 0.3439(3) 0.082(2) Uani 1.00 1 d .
C37 C 0.4113(3) 1.1099(2) 0.4021(2) 0.0668(15) Uani 1.00 1 d .
C38 C 0.3606(3) 1.0996(2) 0.44630(19) 0.0570(11) Uani 1.00 1 d U
H38 H 0.3451 1.0599 0.4438 0.068 Uiso 1.00 1 c R
C39 C 0.3943(4) 1.1080(2) 0.5017(2) 0.0715(14) Uani 1.00 1 d U
H39A H 0.4328 1.0817 0.5054 0.086 Uiso 1.00 1 c R
H39B H 0.4126 1.1465 0.5040 0.086 Uiso 1.00 1 c R
C40 C 0.3449(4) 1.0987(2) 0.5471(2) 0.0725(14) Uani 1.00 1 d U
H40A H 0.3325 1.0586 0.5485 0.087 Uiso 1.00 1 c R
H40B H 0.3671 1.1084 0.5816 0.087 Uiso 1.00 1 c R
C41 C 0.2825(4) 1.1328(2) 0.5406(2) 0.0750(15) Uani 1.00 1 d U
H41A H 0.2943 1.1726 0.5459 0.090 Uiso 1.00 1 c R
H41B H 0.2499 1.1222 0.5692 0.090 Uiso 1.00 1 c R
C42 C 0.2473(4) 1.1263(2) 0.4858(2) 0.0700(14) Uani 1.00 1 d U
H42A H 0.2286 1.0881 0.4823 0.084 Uiso 1.00 1 c R
H42B H 0.2094 1.1533 0.4829 0.084 Uiso 1.00 1 c R
C43 C 0.2992(3) 1.1371(2) 0.4407(2) 0.0620(12) Uani 1.00 1 d U
H43 H 0.3146 1.1769 0.4433 0.074 Uiso 1.00 1 c R
C44 C 0.2548(3) 1.1710(2) 0.3535(2) 0.0616(14) Uani 1.00 1 d .
C45 C 0.2142(4) 1.1840(2) 0.2616(2) 0.0803(16) Uani 1.00 1 d U
C46 C 0.1630(5) 1.2285(3) 0.2688(3) 0.0890(19) Uani 1.00 1 d U
H46A H 0.1182 1.2115 0.2739 0.107 Uiso 1.00 1 c R
H46B H 0.1622 1.2525 0.2369 0.107 Uiso 1.00 1 c R
H46C H 0.1745 1.2509 0.3004 0.107 Uiso 1.00 1 c R
C47 C 0.2863(5) 1.2073(2) 0.2447(2) 0.0893(19) Uani 1.00 1 d U
H47A H 0.3013 1.2353 0.2709 0.107 Uiso 1.00 1 c R
H47B H 0.2833 1.2246 0.2091 0.107 Uiso 1.00 1 c R
H47C H 0.3190 1.1765 0.2437 0.107 Uiso 1.00 1 c R
C48 C 0.1925(5) 1.1397(2) 0.2198(3) 0.098(2) Uani 1.00 1 d U
H48A H 0.2329 1.1215 0.2049 0.117 Uiso 1.00 1 c R
H48B H 0.1672 1.1580 0.1907 0.117 Uiso 1.00 1 c R
H48C H 0.1636 1.1116 0.2371 0.117 Uiso 1.00 1 c R
F7 F 0.3637(2) 0.33693(14) 0.22826(13) 0.0686(8) Uani 1.00 1 d .
F8 F 0.3947(2) 0.42348(15) 0.22123(13) 0.0725(9) Uani 1.00 1 d .
F9 F 0.2937(2) 0.39872(17) 0.20041(13) 0.0800(10) Uani 1.00 1 d .
F10 F 0.27354(19) 0.53819(12) 0.25371(12) 0.0639(8) Uani 1.00 1 d .
F11 F 0.29883(19) 0.62398(13) 0.23865(12) 0.0640(8) Uani 1.00 1 d .
F12 F 0.19606(19) 0.60233(16) 0.25578(14) 0.0727(9) Uani 1.00 1 d .
O10 O 0.3465(2) 0.26691(17) 0.49575(18) 0.0668(10) Uani 1.00 1 d .
O11 O 0.3307(2) 0.35714(15) 0.47362(17) 0.0642(9) Uani 1.00 1 d .
O12 O 0.2276(2) 0.42353(14) 0.37829(15) 0.0595(9) Uani 1.00 1 d .
O13 O 0.4019(2) 0.48460(15) 0.33685(14) 0.0567(8) Uani 1.00 1 d .
O14 O 0.4208(2) 0.54434(14) 0.49277(14) 0.0548(8) Uani 1.00 1 d .
O15 O 0.2349(2) 0.61787(15) 0.44039(16) 0.0633(9) Uani 1.00 1 d .
O16 O 0.3625(2) 0.68704(14) 0.34393(15) 0.0596(9) Uani 1.00 1 d .
O17 O 0.3888(2) 0.75123(13) 0.47120(14) 0.0529(8) Uani 1.00 1 d .
O18 O 0.3484(2) 0.68160(14) 0.52667(14) 0.0548(8) Uani 1.00 1 d .
N7 N 0.2186(2) 0.33115(17) 0.39268(17) 0.0531(9) Uani 1.00 1 d .
H7N H 0.2226 0.2977 0.3782 0.064 Uiso 1.00 1 c R
N8 N 0.3773(2) 0.39228(17) 0.32894(16) 0.0493(9) Uani 1.00 1 d .
H8N H 0.3885 0.3581 0.3386 0.059 Uiso 1.00 1 c R
N9 N 0.4149(2) 0.45515(16) 0.46306(15) 0.0453(8) Uani 1.00 1 d .
H9N H 0.3911 0.4240 0.4627 0.054 Uiso 1.00 1 c R
N10 N 0.2584(2) 0.52631(17) 0.44964(17) 0.0519(9) Uani 1.00 1 d .
H10N H 0.2629 0.4941 0.4329 0.062 Uiso 1.00 1 c R
N11 N 0.3418(2) 0.59393(16) 0.34256(16) 0.0491(9) Uani 1.00 1 d .
H11N H 0.3596 0.5603 0.3446 0.059 Uiso 1.00 1 c R
N12 N 0.4187(2) 0.65894(17) 0.46188(16) 0.0488(9) Uani 1.00 1 d .
H12N H 0.4091 0.6248 0.4726 0.059 Uiso 1.00 1 c R
C49 C 0.4286(2) 0.2842(2) 0.56399(14) 0.0763(15) Uani 1.00 1 d GU
C50 C 0.4562(3) 0.24061(18) 0.5938(2) 0.0894(17) Uani 1.00 1 d GU
H50 H 0.4686 0.2066 0.5766 0.107 Uiso 1.00 1 c R
C51 C 0.4659(3) 0.2468(2) 0.64879(19) 0.100(2) Uani 1.00 1 d GU
H51 H 0.4848 0.2170 0.6692 0.120 Uiso 1.00 1 c R
C52 C 0.4478(3) 0.2965(2) 0.67398(14) 0.098(2) Uani 1.00 1 d GU
H52 H 0.4544 0.3007 0.7116 0.118 Uiso 1.00 1 c R
C53 C 0.4202(3) 0.3400(2) 0.64418(19) 0.104(2) Uani 1.00 1 d GU
H53 H 0.4078 0.3740 0.6614 0.125 Uiso 1.00 1 c R
C54 C 0.4105(3) 0.33388(18) 0.58919(19) 0.0878(18) Uani 1.00 1 d GU
H54 H 0.3916 0.3636 0.5688 0.105 Uiso 1.00 1 c R
C55 C 0.4176(3) 0.2778(2) 0.5048(2) 0.0710(15) Uani 1.00 1 d .
H55A H 0.4313 0.3125 0.4859 0.085 Uiso 1.00 1 c R
H55B H 0.4452 0.2465 0.4908 0.085 Uiso 1.00 1 c R
C56 C 0.3075(3) 0.3107(2) 0.4831(2) 0.0589(13) Uani 1.00 1 d .
C57 C 0.2340(3) 0.2972(2) 0.4843(2) 0.0581(12) Uani 1.00 1 d .
H57 H 0.2274 0.2577 0.4721 0.070 Uiso 1.00 1 c R
C58 C 0.2084(3) 0.3028(2) 0.5433(2) 0.0631(13) Uani 1.00 1 d .
H58A H 0.2342 0.2771 0.5668 0.076 Uiso 1.00 1 c R
H58B H 0.2159 0.3415 0.5561 0.076 Uiso 1.00 1 c R
C59 C 0.1331(3) 0.2887(3) 0.5457(2) 0.0772(17) Uani 1.00 1 d .
H59A H 0.1165 0.2934 0.5830 0.093 Uiso 1.00 1 c R
H59B H 0.1263 0.2492 0.5352 0.093 Uiso 1.00 1 c R
C60 C 0.0926(4) 0.3266(3) 0.5081(3) 0.0815(18) Uani 1.00 1 d .
H60A H 0.0440 0.3161 0.5095 0.098 Uiso 1.00 1 c R
H60B H 0.0967 0.3659 0.5202 0.098 Uiso 1.00 1 c R
C61 C 0.1180(3) 0.3217(3) 0.4514(2) 0.0707(15) Uani 1.00 1 d .
H61A H 0.0920 0.3473 0.4280 0.085 Uiso 1.00 1 c R
H61B H 0.1106 0.2830 0.4384 0.085 Uiso 1.00 1 c R
C62 C 0.1938(3) 0.3359(2) 0.4479(2) 0.0597(12) Uani 1.00 1 d .
H62 H 0.2006 0.3753 0.4603 0.072 Uiso 1.00 1 c R
C63 C 0.2355(3) 0.3760(2) 0.3638(2) 0.0550(11) Uani 1.00 1 d .
C64 C 0.2616(3) 0.3628(2) 0.3083(2) 0.0549(11) Uani 1.00 1 d .
H64A H 0.2245 0.3678 0.2819 0.066 Uiso 1.00 1 c R
H64B H 0.2763 0.3232 0.3069 0.066 Uiso 1.00 1 c R
C65 C 0.3208(2) 0.4002(2) 0.29305(17) 0.0488(10) Uani 1.00 1 d .
H65 H 0.3056 0.4400 0.2958 0.059 Uiso 1.00 1 c R
C66 C 0.3438(3) 0.3897(2) 0.23616(19) 0.0608(13) Uani 1.00 1 d .
C67 C 0.4137(2) 0.43590(19) 0.34831(18) 0.0447(9) Uani 1.00 1 d .
C68 C 0.4725(2) 0.4192(2) 0.38400(19) 0.0487(10) Uani 1.00 1 d .
H68 H 0.4651 0.3801 0.3971 0.058 Uiso 1.00 1 c R
C69 C 0.5388(3) 0.4210(2) 0.3498(2) 0.0589(12) Uani 1.00 1 d .
H69A H 0.5352 0.3942 0.3197 0.071 Uiso 1.00 1 c R
H69B H 0.5447 0.4590 0.3345 0.071 Uiso 1.00 1 c R
C70 C 0.5997(3) 0.4064(2) 0.3842(3) 0.0726(16) Uani 1.00 1 d .
H70A H 0.6416 0.4101 0.3626 0.087 Uiso 1.00 1 c R
H70B H 0.5960 0.3671 0.3963 0.087 Uiso 1.00 1 c R
C71 C 0.6039(3) 0.4448(2) 0.4329(3) 0.0702(15) Uani 1.00 1 d .
H71A H 0.6428 0.4333 0.4555 0.084 Uiso 1.00 1 c R
H71B H 0.6123 0.4836 0.4206 0.084 Uiso 1.00 1 c R
C72 C 0.5407(3) 0.4433(2) 0.4655(2) 0.0649(14) Uani 1.00 1 d .
H72A H 0.5445 0.4703 0.4955 0.078 Uiso 1.00 1 c R
H72B H 0.5348 0.4055 0.4811 0.078 Uiso 1.00 1 c R
C73 C 0.4795(2) 0.4577(2) 0.43181(19) 0.0468(10) Uani 1.00 1 d .
H73 H 0.4852 0.4967 0.4182 0.056 Uiso 1.00 1 c R
C74 C 0.3921(2) 0.4986(2) 0.49157(19) 0.0504(11) Uani 1.00 1 d .
C75 C 0.3278(2) 0.4866(2) 0.52281(19) 0.0512(11) Uani 1.00 1 d .
H75 H 0.3120 0.4478 0.5142 0.061 Uiso 1.00 1 c R
C76 C 0.3436(3) 0.4901(2) 0.58253(19) 0.0651(15) Uani 1.00 1 d .
H76A H 0.3610 0.5278 0.5913 0.078 Uiso 1.00 1 c R
H76B H 0.3792 0.4625 0.5918 0.078 Uiso 1.00 1 c R
C77 C 0.2798(3) 0.4783(2) 0.6153(2) 0.0709(16) Uani 1.00 1 d .
H77A H 0.2645 0.4395 0.6086 0.085 Uiso 1.00 1 c R
H77B H 0.2903 0.4819 0.6541 0.085 Uiso 1.00 1 c R
C78 C 0.2235(4) 0.5187(2) 0.6006(2) 0.082(2) Uani 1.00 1 d .
H78A H 0.2371 0.5571 0.6108 0.099 Uiso 1.00 1 c R
H78B H 0.1820 0.5090 0.6210 0.099 Uiso 1.00 1 c R
C79 C 0.2081(3) 0.5169(2) 0.5404(2) 0.0693(15) Uani 1.00 1 d .
H79A H 0.1895 0.4797 0.5309 0.083 Uiso 1.00 1 c R
H79B H 0.1733 0.5454 0.5316 0.083 Uiso 1.00 1 c R
C80 C 0.2718(2) 0.5280(2) 0.5079(2) 0.0512(11) Uani 1.00 1 d .
H80 H 0.2883 0.5664 0.5170 0.061 Uiso 1.00 1 c R
C81 C 0.2399(3) 0.5704(2) 0.4211(2) 0.0553(11) Uani 1.00 1 d .
C82 C 0.2271(3) 0.5608(2) 0.3619(2) 0.0561(11) Uani 1.00 1 d .
H82A H 0.2373 0.5214 0.3526 0.067 Uiso 1.00 1 c R
H82B H 0.1787 0.5680 0.3535 0.067 Uiso 1.00 1 c R
C83 C 0.2712(2) 0.59916(19) 0.32935(19) 0.0483(10) Uani 1.00 1 d .
H83 H 0.2571 0.6384 0.3376 0.058 Uiso 1.00 1 c R
C84 C 0.2605(3) 0.5897(2) 0.2693(2) 0.0592(13) Uani 1.00 1 d .
C85 C 0.3825(2) 0.63932(19) 0.35219(19) 0.0471(10) Uani 1.00 1 d .
C86 C 0.4530(2) 0.6265(2) 0.3726(2) 0.0521(11) Uani 1.00 1 d .
H86 H 0.4540 0.5871 0.3861 0.063 Uiso 1.00 1 c R
C87 C 0.5061(3) 0.6327(2) 0.3285(2) 0.0571(12) Uani 1.00 1 d .
H87A H 0.4966 0.6054 0.2996 0.069 Uiso 1.00 1 c R
H87B H 0.5029 0.6707 0.3129 0.069 Uiso 1.00 1 c R
C88 C 0.5772(3) 0.6235(2) 0.3492(2) 0.0711(16) Uani 1.00 1 d .
H88A H 0.6101 0.6293 0.3196 0.085 Uiso 1.00 1 c R
H88B H 0.5818 0.5845 0.3619 0.085 Uiso 1.00 1 c R
C89 C 0.5933(3) 0.6642(2) 0.3957(2) 0.0645(14) Uani 1.00 1 d .
H89A H 0.6392 0.6561 0.4099 0.077 Uiso 1.00 1 c R
H89B H 0.5931 0.7031 0.3821 0.077 Uiso 1.00 1 c R
C90 C 0.5410(2) 0.6582(2) 0.4407(2) 0.0579(12) Uani 1.00 1 d .
H90A H 0.5451 0.6206 0.4571 0.070 Uiso 1.00 1 c R
H90B H 0.5504 0.6864 0.4690 0.070 Uiso 1.00 1 c R
C91 C 0.4692(2) 0.6663(2) 0.41968(19) 0.0468(10) Uani 1.00 1 d .
H91 H 0.4654 0.7056 0.4061 0.056 Uiso 1.00 1 c R
C92 C 0.3860(2) 0.70211(19) 0.48524(19) 0.0483(10) Uani 1.00 1 d .
C93 C 0.3028(3) 0.7180(2) 0.5570(2) 0.0609(13) Uani 1.00 1 d .
C94 C 0.3458(5) 0.7616(2) 0.5875(2) 0.084(2) Uani 1.00 1 d .
H94A H 0.3784 0.7423 0.6108 0.101 Uiso 1.00 1 c R
H94B H 0.3159 0.7851 0.6095 0.101 Uiso 1.00 1 c R
H94C H 0.3702 0.7850 0.5617 0.101 Uiso 1.00 1 c R
C95 C 0.2704(4) 0.6763(2) 0.5968(2) 0.0774(18) Uani 1.00 1 d .
H95A H 0.2406 0.6506 0.5772 0.093 Uiso 1.00 1 c R
H95B H 0.2439 0.6968 0.6236 0.093 Uiso 1.00 1 c R
H95C H 0.3062 0.6549 0.6149 0.093 Uiso 1.00 1 c R
C96 C 0.2488(3) 0.7421(2) 0.5212(3) 0.0709(16) Uani 1.00 1 d .
H96A H 0.2695 0.7684 0.4958 0.085 Uiso 1.00 1 c R
H96B H 0.2151 0.7619 0.5432 0.085 Uiso 1.00 1 c R
H96C H 0.2264 0.7119 0.5014 0.085 Uiso 1.00 1 c R
C97 C 0.0751(2) 0.44906(13) 0.33900(13) 0.165(4) Uani 1.00 1 d GU
H97 H 0.1210 0.4529 0.3556 0.199 Uiso 1.00 1 c R
Cl1 Cl 0.06942(17) 0.38398(12) 0.30538(13) 0.1356(9) Uani 1.00 1 d GU
Cl2 Cl 0.0621(3) 0.50401(12) 0.2925(2) 0.215(2) Uani 1.00 1 d GU
Cl3 Cl 0.0123(3) 0.4524(2) 0.38977(18) 0.254(3) Uani 1.00 1 d GU
C98 C 0.0896(11) 1.0810(11) 0.3629(8) 0.216(3) Uani 1.00 1 d U
H98 H 0.1378 1.0681 0.3604 0.260 Uiso 1.00 1 c R
Cl4 Cl 0.0874(3) 1.1425(3) 0.3964(2) 0.223(2) Uani 1.00 1 d U
Cl5 Cl 0.0551(3) 1.0922(2) 0.2927(2) 0.202(2) Uani 1.00 1 d U
Cl6 Cl 0.0440(3) 1.0314(3) 0.3900(2) 0.243(2) Uani 1.00 1 d U

loop_
_atom_site_aniso_label
_atom_site_aniso_U_11
_atom_site_aniso_U_22
_atom_site_aniso_U_33
_atom_site_aniso_U_12
_atom_site_aniso_U_13
_atom_site_aniso_U_23
F1 0.0743(18) 0.0609(19) 0.0528(15) -0.0060(14) -0.0090(14) -0.0052(14)
F2 0.0576(16) 0.095(2) 0.0631(18) -0.0060(16) 0.0033(14) 0.0081(18)
F3 0.0744(18) 0.0572(18) 0.0578(16) 0.0081(15) -0.0039(14) 0.0105(14)
F4 0.089(2) 0.093(2) 0.106(3) -0.038(2) 0.005(2) -0.040(2)
F5 0.089(2) 0.099(3) 0.105(3) -0.030(2) 0.034(2) -0.026(2)
F6 0.079(2) 0.077(2) 0.091(2) -0.0047(18) -0.0062(19) -0.012(2)
O1 0.083(2) 0.0378(18) 0.0517(18) -0.0042(16) 0.0058(17) -0.0058(14)
O2 0.091(2) 0.0343(18) 0.062(2) -0.0065(17) 0.0060(19) -0.0062(16)
O3 0.068(2) 0.0371(18) 0.0540(18) -0.0010(14) -0.0014(15) 0.0063(14)
O4 0.078(2) 0.0259(17) 0.073(2) -0.0034(15) 0.0140(18) 0.0054(15)
O5 0.094(2) 0.0319(18) 0.070(2) 0.0012(17) -0.004(2) 0.0053(16)
O6 0.115(3) 0.0333(19) 0.058(2) -0.0001(19) 0.012(2) 0.0090(16)
O7 0.146(4) 0.037(2) 0.069(2) -0.030(2) 0.040(2) -0.0112(18)
O8 0.108(3) 0.0263(17) 0.061(2) 0.0018(17) 0.002(2) -0.0036(14)
O9 0.127(3) 0.0302(18) 0.056(2) 0.002(2) -0.006(2) -0.0052(15)
N1 0.080(2) 0.0272(19) 0.054(2) 0.0027(18) -0.017(2) -0.0043(16)
N2 0.065(2) 0.033(2) 0.0447(19) 0.0014(17) 0.0145(17) 0.0032(16)
N3 0.069(2) 0.028(2) 0.070(2) 0.0039(17) -0.003(2) -0.0022(18)
N4 0.076(2) 0.031(2) 0.053(2) 0.0062(18) -0.005(2) 0.0073(16)
N5 0.086(3) 0.035(2) 0.050(2) -0.0119(19) 0.012(2) -0.0002(17)
N6 0.110(3) 0.027(2) 0.055(2) -0.004(2) -0.002(2) 0.0001(17)
C1 0.104(4) 0.125(5) 0.056(3) -0.002(4) 0.008(3) -0.003(3)
C2 0.098(4) 0.136(6) 0.085(4) -0.007(4) 0.008(3) 0.000(4)
C3 0.113(5) 0.157(6) 0.106(4) -0.021(4) 0.011(4) 0.004(5)
C4 0.101(4) 0.171(7) 0.112(5) -0.027(5) 0.014(4) 0.011(5)
C5 0.119(5) 0.189(7) 0.089(4) -0.039(5) 0.008(4) 0.000(4)
C6 0.118(5) 0.172(6) 0.081(4) -0.039(4) 0.001(3) 0.021(4)
C7 0.097(4) 0.068(3) 0.056(3) 0.002(3) 0.009(3) 0.002(2)
C8 0.081(3) 0.027(2) 0.053(2) -0.009(2) -0.001(2) 0.0014(19)
C9 0.065(2) 0.033(2) 0.047(2) -0.003(2) -0.001(2) 0.0019(18)
C10 0.074(3) 0.047(2) 0.047(2) -0.005(2) -0.010(2) 0.003(2)
C11 0.091(3) 0.047(3) 0.051(2) -0.010(2) -0.012(2) -0.004(2)
C12 0.092(3) 0.043(2) 0.048(2) -0.006(2) -0.003(2) -0.000(2)
C13 0.092(3) 0.040(2) 0.046(2) -0.008(2) -0.008(2) -0.001(2)
C14 0.077(3) 0.030(2) 0.046(2) -0.009(2) -0.013(2) 0.0049(18)
C15 0.065(2) 0.032(2) 0.044(2) -0.0011(19) -0.001(2) -0.0006(18)
C16 0.059(2) 0.037(2) 0.048(2) 0.0002(19) 0.005(2) 0.0046(19)
C17 0.050(2) 0.033(2) 0.047(2) -0.0012(17) 0.0048(18) 0.0005(18)
C18 0.053(2) 0.052(2) 0.052(2) -0.002(2) 0.008(2) 0.006(2)
C19 0.056(2) 0.034(2) 0.061(2) 0.0087(19) 0.007(2) 0.006(2)
C20 0.061(2) 0.028(2) 0.056(2) 0.0004(19) 0.016(2) -0.0002(19)
C21 0.078(3) 0.041(2) 0.050(2) 0.004(2) 0.013(2) 0.003(2)
C22 0.080(3) 0.058(3) 0.061(3) 0.007(2) 0.012(2) 0.001(2)
C23 0.095(4) 0.042(2) 0.073(3) 0.011(2) 0.024(3) 0.001(2)
C24 0.066(3) 0.036(2) 0.075(3) 0.000(2) 0.014(2) -0.003(2)
C25 0.069(2) 0.036(2) 0.051(2) 0.002(2) 0.008(2) -0.0022(19)
C26 0.072(3) 0.028(2) 0.057(2) 0.002(2) -0.000(2) -0.0016(19)
C27 0.065(2) 0.035(2) 0.072(3) 0.008(2) -0.006(2) -0.001(2)
C28 0.063(3) 0.063(3) 0.091(4) 0.007(2) -0.020(3) -0.010(3)
C29 0.098(4) 0.056(3) 0.074(3) 0.009(3) -0.019(3) -0.007(3)
C30 0.102(4) 0.046(3) 0.078(3) 0.013(3) -0.036(3) -0.012(2)
C31 0.105(4) 0.048(3) 0.057(3) 0.010(3) -0.007(3) -0.013(2)
C32 0.075(3) 0.036(2) 0.062(2) 0.006(2) -0.001(2) -0.000(2)
C33 0.085(3) 0.036(2) 0.044(2) 0.007(2) 0.007(2) 0.0062(19)
C34 0.082(3) 0.032(2) 0.065(3) -0.006(2) 0.018(2) 0.003(2)
C35 0.078(3) 0.049(3) 0.052(2) -0.010(2) 0.003(2) -0.003(2)
C36 0.083(4) 0.080(4) 0.084(4) -0.028(3) 0.030(3) -0.025(3)
C37 0.105(4) 0.038(2) 0.057(2) -0.013(2) 0.017(3) -0.006(2)
C38 0.103(3) 0.034(2) 0.0345(19) -0.011(2) 0.008(2) -0.0032(17)
C39 0.117(4) 0.055(3) 0.042(2) -0.018(2) 0.000(2) -0.001(2)
C40 0.122(4) 0.052(3) 0.044(2) -0.012(2) 0.011(2) -0.007(2)
C41 0.127(4) 0.048(2) 0.049(2) -0.024(2) 0.026(2) -0.017(2)
C42 0.118(3) 0.038(2) 0.054(2) -0.011(2) 0.018(2) -0.007(2)
C43 0.107(3) 0.035(2) 0.043(2) -0.009(2) 0.012(2) -0.0039(19)
C44 0.105(4) 0.031(2) 0.049(2) -0.002(2) 0.007(2) -0.001(2)
C45 0.150(4) 0.034(2) 0.056(2) 0.008(2) -0.019(3) -0.001(2)
C46 0.138(5) 0.051(3) 0.079(3) 0.013(3) -0.023(4) -0.004(2)
C47 0.167(5) 0.043(3) 0.058(3) 0.007(3) 0.017(3) 0.009(2)
C48 0.181(6) 0.047(3) 0.065(3) 0.005(3) -0.029(4) -0.008(2)
F7 0.108(2) 0.0486(18) 0.0496(15) -0.0069(16) 0.0185(16) -0.0059(13)
F8 0.111(2) 0.0585(19) 0.0477(15) -0.0218(18) 0.0126(17) 0.0061(14)
F9 0.117(2) 0.078(2) 0.0447(15) -0.002(2) -0.0178(17) 0.0119(15)
F10 0.102(2) 0.0323(14) 0.0568(16) 0.0045(14) -0.0159(16) -0.0117(12)
F11 0.100(2) 0.0422(16) 0.0495(15) 0.0024(15) 0.0028(15) -0.0001(12)
F12 0.085(2) 0.074(2) 0.0588(17) 0.0172(18) -0.0208(16) -0.0048(16)
O10 0.083(2) 0.044(2) 0.073(2) -0.0023(18) -0.000(2) 0.0032(18)
O11 0.087(2) 0.041(2) 0.065(2) -0.0119(18) 0.0068(19) 0.0031(16)
O12 0.093(2) 0.0337(18) 0.0520(18) 0.0037(16) 0.0067(18) -0.0049(14)
O13 0.083(2) 0.0371(19) 0.0503(18) 0.0057(16) -0.0041(16) -0.0007(14)
O14 0.082(2) 0.0316(17) 0.0510(17) -0.0037(15) 0.0069(16) -0.0024(13)
O15 0.096(2) 0.0357(18) 0.058(2) 0.0052(18) -0.0047(19) -0.0084(15)
O16 0.091(2) 0.0282(17) 0.060(2) 0.0023(16) -0.0028(18) 0.0098(15)
O17 0.080(2) 0.0268(16) 0.0523(17) -0.0062(14) 0.0039(16) -0.0022(13)
O18 0.086(2) 0.0318(16) 0.0467(16) -0.0028(15) 0.0148(16) -0.0015(13)
N7 0.080(2) 0.0292(19) 0.050(2) 0.0019(18) 0.0032(19) -0.0007(16)
N8 0.075(2) 0.0297(19) 0.0431(19) -0.0006(17) -0.0065(17) 0.0001(15)
N9 0.065(2) 0.0270(18) 0.0437(18) -0.0005(16) 0.0043(16) -0.0003(14)
N10 0.080(2) 0.031(2) 0.045(2) 0.0039(18) 0.0013(19) -0.0051(15)
N11 0.070(2) 0.0271(18) 0.050(2) 0.0030(17) -0.0056(18) -0.0024(15)
N12 0.072(2) 0.0303(19) 0.0439(19) -0.0027(17) 0.0128(18) 0.0057(15)
C49 0.087(3) 0.070(3) 0.071(3) -0.016(2) -0.004(2) 0.013(2)
C50 0.098(4) 0.087(4) 0.084(3) 0.000(3) -0.001(3) 0.011(3)
C51 0.109(4) 0.113(4) 0.079(3) -0.001(4) -0.006(3) 0.022(3)
C52 0.114(4) 0.106(4) 0.074(3) -0.018(4) -0.007(3) 0.002(3)
C53 0.137(5) 0.100(4) 0.077(3) -0.007(4) -0.006(4) -0.003(3)
C54 0.120(4) 0.073(3) 0.070(3) -0.014(3) -0.019(3) -0.005(2)
C55 0.080(3) 0.054(3) 0.080(4) -0.012(2) -0.006(3) 0.004(2)
C56 0.091(3) 0.032(2) 0.054(2) -0.003(2) 0.000(2) 0.000(2)
C57 0.084(3) 0.040(2) 0.050(2) -0.017(2) 0.011(2) -0.005(2)
C58 0.088(3) 0.054(3) 0.047(2) -0.005(2) 0.011(2) 0.000(2)
C59 0.082(4) 0.080(4) 0.069(3) -0.015(3) 0.012(3) 0.003(3)
C60 0.098(4) 0.064(4) 0.083(4) -0.005(3) 0.020(3) 0.009(3)
C61 0.076(3) 0.065(3) 0.072(3) -0.005(2) -0.001(2) -0.010(3)
C62 0.080(3) 0.048(2) 0.052(2) -0.003(2) 0.011(2) -0.009(2)
C63 0.073(3) 0.039(2) 0.052(2) -0.005(2) -0.001(2) -0.002(2)
C64 0.076(3) 0.041(2) 0.048(2) -0.002(2) -0.005(2) 0.001(2)
C65 0.080(3) 0.035(2) 0.0313(19) 0.000(2) -0.007(2) 0.0014(17)
C66 0.100(4) 0.049(3) 0.034(2) -0.002(2) -0.003(2) -0.003(2)
C67 0.063(2) 0.031(2) 0.040(2) 0.0053(19) 0.0045(19) -0.0033(17)
C68 0.065(2) 0.035(2) 0.046(2) 0.001(2) 0.010(2) 0.0024(19)
C69 0.077(3) 0.047(2) 0.053(2) 0.002(2) 0.019(2) 0.006(2)
C70 0.067(3) 0.056(3) 0.096(4) 0.009(2) 0.006(3) 0.002(3)
C71 0.060(3) 0.056(3) 0.094(4) 0.012(2) -0.009(3) -0.002(3)
C72 0.071(3) 0.061(3) 0.063(3) 0.010(2) -0.015(2) -0.009(2)
C73 0.057(2) 0.034(2) 0.049(2) -0.0007(19) 0.004(2) -0.0022(19)
C74 0.075(3) 0.034(2) 0.042(2) -0.000(2) 0.005(2) 0.0045(18)
C75 0.078(3) 0.033(2) 0.043(2) -0.009(2) 0.003(2) 0.0026(18)
C76 0.110(4) 0.056(3) 0.029(2) -0.001(3) 0.008(2) 0.007(2)
C77 0.100(4) 0.066(3) 0.047(2) -0.010(3) 0.023(2) -0.001(2)
C78 0.117(5) 0.056(3) 0.074(3) -0.013(3) 0.039(4) -0.009(2)
C79 0.070(3) 0.059(3) 0.078(3) -0.004(2) 0.021(3) -0.008(2)
C80 0.067(2) 0.041(2) 0.046(2) 0.002(2) 0.010(2) -0.0080(19)
C81 0.071(3) 0.038(2) 0.057(2) -0.003(2) 0.002(2) -0.011(2)
C82 0.069(3) 0.042(2) 0.057(2) 0.003(2) -0.010(2) -0.004(2)
C83 0.068(2) 0.029(2) 0.048(2) 0.006(2) -0.012(2) -0.0052(18)
C84 0.088(3) 0.038(2) 0.052(2) 0.012(2) -0.023(2) -0.001(2)
C85 0.063(2) 0.030(2) 0.048(2) -0.0010(19) -0.002(2) -0.0047(18)
C86 0.079(3) 0.027(2) 0.050(2) 0.005(2) -0.001(2) 0.0026(19)
C87 0.081(3) 0.044(2) 0.046(2) -0.010(2) 0.002(2) -0.004(2)
C88 0.073(3) 0.064(3) 0.076(3) -0.005(2) 0.022(3) -0.013(3)
C89 0.065(3) 0.042(2) 0.087(3) -0.006(2) 0.005(2) 0.005(2)
C90 0.065(2) 0.043(2) 0.067(3) 0.003(2) -0.005(2) -0.005(2)
C91 0.063(2) 0.033(2) 0.044(2) 0.0037(19) 0.003(2) 0.0024(18)
C92 0.075(3) 0.028(2) 0.041(2) -0.004(2) 0.007(2) 0.0040(17)
C93 0.096(4) 0.033(2) 0.054(2) -0.001(2) 0.011(2) -0.011(2)
C94 0.148(6) 0.044(3) 0.060(3) 0.003(3) 0.003(3) -0.017(2)
C95 0.112(5) 0.061(3) 0.059(3) 0.006(3) 0.038(3) -0.003(2)
C96 0.087(4) 0.040(2) 0.085(4) 0.009(2) 0.018(3) -0.004(2)
C97 0.152(10) 0.132(8) 0.213(14) -0.007(8) 0.002(8) 0.004(6)
Cl1 0.139(2) 0.142(2) 0.126(2) -0.0065(18) -0.0251(17) 0.0100(18)
Cl2 0.247(5) 0.176(3) 0.222(4) -0.056(3) -0.057(4) 0.047(3)
Cl3 0.225(5) 0.346(8) 0.191(4) 0.044(5) 0.051(4) 0.027(5)
C98 0.200(7) 0.307(8) 0.141(5) 0.046(6) 0.008(6) -0.027(6)
Cl4 0.211(4) 0.311(6) 0.148(3) 0.077(4) -0.012(3) -0.038(3)
Cl5 0.251(5) 0.194(4) 0.161(3) 0.071(3) -0.035(3) -0.024(2)
Cl6 0.243(5) 0.335(6) 0.153(3) 0.020(5) 0.049(3) -0.022(4)

loop_
_atom_type_symbol
_atom_type_description
_atom_type_scat_dispersion_real
_atom_type_scat_dispersion_imag
_atom_type_scat_source
C C 0.018 0.009
;
International Tables for Crystallography
(1992, Vol. C, Tables 4.2.6.8 and 6.1.1.4)
;
H H 0.000 0.000
;
International Tables for Crystallography
(1992, Vol. C, Table 6.1.1.4)
;
Cl Cl 0.364 0.702
;
International Tables for Crystallography
(1992, Vol. C, Tables 4.2.6.8 and 6.1.1.4)
;
F F 0.073 0.053
;
International Tables for Crystallography
(1992, Vol. C, Tables 4.2.6.8 and 6.1.1.4)
;
N N 0.031 0.018
;
International Tables for Crystallography
(1992, Vol. C, Tables 4.2.6.8 and 6.1.1.4)
;
O O 0.049 0.032
;
International Tables for Crystallography
(1992, Vol. C, Tables 4.2.6.8 and 6.1.1.4)
;

loop_
_geom_angle_atom_site_label_1
_geom_angle_atom_site_label_2
_geom_angle_atom_site_label_3
_geom_angle
_geom_angle_publ_flag
C7 O1 C8 117.7(4) yes
C44 O9 C45 121.2(4) yes
C55 O10 C56 116.9(4) yes
C92 O18 C93 120.8(3) yes
C14 N1 C15 121.3(4) yes
C17 N2 C19 120.4(3) yes
C25 N3 C26 121.5(4) yes
C32 N4 C33 121.5(4) yes
C35 N5 C37 123.0(4) yes
C43 N6 C44 123.6(4) yes
C62 N7 C63 121.8(4) yes
C65 N8 C67 122.0(4) yes
C73 N9 C74 122.2(4) yes
C80 N10 C81 123.8(4) yes
C83 N11 C85 122.6(3) yes
C91 N12 C92 123.0(4) yes
C2 C1 C6 120.0 yes
C2 C1 C7 120.2(5) yes
C6 C1 C7 119.8(5) yes
C1 C2 C3 120.0 yes
C2 C3 C4 120.0 yes
C3 C4 C5 120.0 yes
C4 C5 C6 120.0 yes
C1 C6 C5 120.0 yes
O1 C7 C1 106.2(4) yes
O1 C8 O2 124.3(5) yes
O1 C8 C9 108.9(4) yes
O2 C8 C9 126.8(4) yes
C8 C9 C10 109.4(4) yes
C8 C9 C14 113.0(4) yes
C10 C9 C14 110.7(4) yes
C9 C10 C11 113.8(4) yes
C10 C11 C12 108.9(4) yes
C11 C12 C13 110.3(4) yes
C12 C13 C14 111.5(5) yes
N1 C14 C9 110.3(4) yes
N1 C14 C13 110.2(4) yes
C9 C14 C13 110.7(4) yes
O3 C15 N1 123.6(4) yes
O3 C15 C16 120.8(4) yes
N1 C15 C16 115.7(4) yes
C15 C16 C17 110.1(3) yes
N2 C17 C16 109.2(3) yes
N2 C17 C18 110.6(3) yes
C16 C17 C18 110.8(3) yes
F1 C18 F2 106.5(4) yes
F1 C18 F3 106.5(4) yes
F1 C18 C17 111.4(4) yes
F2 C18 F3 107.1(4) yes
F2 C18 C17 111.1(4) yes
F3 C18 C17 113.9(4) yes
O4 C19 N2 122.8(4) yes
O4 C19 C20 121.5(4) yes
N2 C19 C20 115.7(4) yes
C19 C20 C21 108.5(4) yes
C19 C20 C25 110.7(4) yes
C21 C20 C25 110.7(4) yes
C20 C21 C22 110.8(4) yes
C21 C22 C23 112.3(5) yes
C22 C23 C24 111.2(5) yes
C23 C24 C25 110.6(4) yes
N3 C25 C20 110.0(4) yes
N3 C25 C24 114.2(4) yes
C20 C25 C24 110.5(4) yes
O5 C26 N3 121.4(4) yes
O5 C26 C27 121.7(4) yes
N3 C26 C27 116.9(4) yes
C26 C27 C28 108.6(4) yes
C26 C27 C32 110.1(4) yes
C28 C27 C32 110.9(5) yes
C27 C28 C29 111.3(5) yes
C28 C29 C30 109.4(5) yes
C29 C30 C31 112.5(5) yes
C30 C31 C32 108.6(5) yes
N4 C32 C27 109.6(4) yes
N4 C32 C31 109.6(4) yes
C27 C32 C31 112.7(4) yes
O6 C33 N4 126.2(5) yes
O6 C33 C34 119.7(5) yes
N4 C33 C34 114.2(4) yes
C33 C34 C35 109.1(4) yes
N5 C35 C34 110.3(4) yes
N5 C35 C36 109.8(4) yes
C34 C35 C36 109.9(5) yes
F4 C36 F5 106.8(6) yes
F4 C36 F6 105.6(5) yes
F4 C36 C35 112.3(5) yes
F5 C36 F6 106.9(6) yes
F5 C36 C35 113.1(5) yes
F6 C36 C35 111.7(5) yes
O7 C37 N5 123.5(5) yes
O7 C37 C38 121.8(5) yes
N5 C37 C38 114.5(4) yes
C37 C38 C39 110.2(5) yes
C37 C38 C43 111.5(4) yes
C39 C38 C43 110.4(4) yes
C38 C39 C40 111.9(6) yes
C39 C40 C41 111.8(5) yes
C40 C41 C42 114.5(5) yes
C41 C42 C43 109.4(5) yes
N6 C43 C38 109.3(4) yes
N6 C43 C42 111.0(5) yes
C38 C43 C42 111.4(4) yes
O8 C44 O9 126.3(5) yes
O8 C44 N6 124.2(5) yes
O9 C44 N6 109.4(4) yes
O9 C45 C46 113.0(5) yes
O9 C45 C47 107.2(6) yes
O9 C45 C48 102.0(4) yes
C46 C45 C47 113.2(5) yes
C46 C45 C48 112.7(7) yes
C47 C45 C48 108.0(6) yes
C50 C49 C54 120.0 yes
C50 C49 C55 120.4(4) yes
C54 C49 C55 119.6(4) yes
C49 C50 C51 120.0 yes
C50 C51 C52 120.0 yes
C51 C52 C53 120.0 yes
C52 C53 C54 120.0 yes
C49 C54 C53 120.0 yes
O10 C55 C49 108.2(5) yes
O10 C56 O11 122.8(5) yes
O10 C56 C57 112.7(4) yes
O11 C56 C57 124.5(5) yes
C56 C57 C58 108.4(4) yes
C56 C57 C62 111.3(4) yes
C58 C57 C62 109.9(4) yes
C57 C58 C59 109.5(5) yes
C58 C59 C60 110.7(6) yes
C59 C60 C61 110.8(6) yes
C60 C61 C62 111.1(5) yes
N7 C62 C57 109.8(4) yes
N7 C62 C61 111.2(4) yes
C57 C62 C61 109.7(4) yes
O12 C63 N7 124.5(5) yes
O12 C63 C64 121.1(4) yes
N7 C63 C64 114.3(4) yes
C63 C64 C65 111.6(4) yes
N8 C65 C64 111.2(3) yes
N8 C65 C66 109.2(4) yes
C64 C65 C66 111.6(4) yes
F7 C66 F8 108.0(5) yes
F7 C66 F9 105.7(4) yes
F7 C66 C65 112.6(4) yes
F8 C66 F9 105.6(4) yes
F8 C66 C65 112.6(4) yes
F9 C66 C65 111.9(5) yes
O13 C67 N8 123.4(4) yes
O13 C67 C68 122.3(4) yes
N8 C67 C68 114.3(3) yes
C67 C68 C69 108.2(3) yes
C67 C68 C73 111.8(3) yes
C69 C68 C73 109.6(4) yes
C68 C69 C70 110.4(4) yes
C69 C70 C71 110.7(5) yes
C70 C71 C72 112.0(5) yes
C71 C72 C73 111.1(5) yes
N9 C73 C68 107.9(3) yes
N9 C73 C72 112.5(4) yes
C68 C73 C72 111.9(4) yes
O14 C74 N9 123.2(4) yes
O14 C74 C75 122.7(4) yes
N9 C74 C75 114.0(4) yes
C74 C75 C76 108.7(4) yes
C74 C75 C80 110.8(4) yes
C76 C75 C80 110.5(4) yes
C75 C76 C77 110.1(5) yes
C76 C77 C78 110.8(5) yes
C77 C78 C79 111.4(5) yes
C78 C79 C80 110.6(5) yes
N10 C80 C75 110.6(4) yes
N10 C80 C79 111.8(4) yes
C75 C80 C79 110.8(4) yes
O15 C81 N10 123.1(5) yes
O15 C81 C82 120.3(4) yes
N10 C81 C82 116.6(4) yes
C81 C82 C83 109.6(4) yes
N11 C83 C82 112.6(4) yes
N11 C83 C84 110.2(4) yes
C82 C83 C84 111.0(4) yes
F10 C84 F11 107.0(4) yes
F10 C84 F12 108.6(4) yes
F10 C84 C83 113.6(4) yes
F11 C84 F12 104.5(4) yes
F11 C84 C83 112.7(4) yes
F12 C84 C83 109.9(4) yes
O16 C85 N11 121.4(4) yes
O16 C85 C86 122.8(4) yes
N11 C85 C86 115.9(4) yes
C85 C86 C87 111.7(4) yes
C85 C86 C91 108.6(4) yes
C87 C86 C91 110.1(4) yes
C86 C87 C88 112.2(4) yes
C87 C88 C89 110.8(5) yes
C88 C89 C90 110.6(4) yes
C89 C90 C91 111.2(4) yes
N12 C91 C86 109.3(4) yes
N12 C91 C90 111.8(4) yes
C86 C91 C90 112.0(4) yes
O17 C92 O18 125.8(4) yes
O17 C92 N12 126.1(4) yes
O18 C92 N12 108.1(3) yes
O18 C93 C94 108.6(5) yes
O18 C93 C95 101.6(4) yes
O18 C93 C96 110.9(4) yes
C94 C93 C95 110.4(5) yes
C94 C93 C96 114.9(4) yes
C95 C93 C96 109.6(5) yes
Cl1 C97 Cl2 109.5 yes
Cl1 C97 Cl3 109.5 yes
Cl2 C97 Cl3 109.4 yes
Cl4 C98 Cl5 108.8(13) yes
Cl4 C98 Cl6 114.5(12) yes
Cl5 C98 Cl6 106.6(12) yes

loop_
_geom_bond_atom_site_label_1
_geom_bond_atom_site_label_2
_geom_bond_distance
_geom_bond_publ_flag
F1 C18 1.346(6) yes
F2 C18 1.350(6) yes
F3 C18 1.348(6) yes
F4 C36 1.350(9) yes
F5 C36 1.335(8) yes
F6 C36 1.346(9) yes
F7 C66 1.335(6) yes
F8 C66 1.341(7) yes
F9 C66 1.347(7) yes
F10 C84 1.317(6) yes
F11 C84 1.350(6) yes
F12 C84 1.348(7) yes
O1 C7 1.418(7) yes
O1 C8 1.365(6) yes
O2 C8 1.181(6) yes
O3 C15 1.234(5) yes
O4 C19 1.237(6) yes
O5 C26 1.238(6) yes
O6 C33 1.202(6) yes
O7 C37 1.220(7) yes
O8 C44 1.219(6) yes
O9 C44 1.348(7) yes
O9 C45 1.456(7) yes
O10 C55 1.442(8) yes
O10 C56 1.336(7) yes
O11 C56 1.223(6) yes
O12 C63 1.203(6) yes
O13 C67 1.221(5) yes
O14 C74 1.231(6) yes
O15 C81 1.235(6) yes
O16 C85 1.224(5) yes
O17 C92 1.226(5) yes
O18 C92 1.362(6) yes
O18 C93 1.461(7) yes
N1 C14 1.448(7) yes
N1 C15 1.351(6) yes
N2 C17 1.454(6) yes
N2 C19 1.357(6) yes
N3 C25 1.441(7) yes
N3 C26 1.356(6) yes
N4 C32 1.488(7) yes
N4 C33 1.315(7) yes
N5 C35 1.437(7) yes
N5 C37 1.354(7) yes
N6 C43 1.451(7) yes
N6 C44 1.359(7) yes
N7 C62 1.462(7) yes
N7 C63 1.332(6) yes
N8 C65 1.440(6) yes
N8 C67 1.354(6) yes
N9 C73 1.493(6) yes
N9 C74 1.336(6) yes
N10 C80 1.475(6) yes
N10 C81 1.323(6) yes
N11 C83 1.435(6) yes
N11 C85 1.371(6) yes
N12 C91 1.458(6) yes
N12 C92 1.348(6) yes
C1 C2 1.390 yes
C1 C6 1.390 yes
C1 C7 1.547(9) yes
C2 C3 1.390 yes
C3 C4 1.390 yes
C4 C5 1.390 yes
C5 C6 1.390 yes
C8 C9 1.504(7) yes
C9 C10 1.527(7) yes
C9 C14 1.523(7) yes
C10 C11 1.524(7) yes
C11 C12 1.537(9) yes
C12 C13 1.512(8) yes
C13 C14 1.517(7) yes
C15 C16 1.514(7) yes
C16 C17 1.539(6) yes
C17 C18 1.501(6) yes
C19 C20 1.524(7) yes
C20 C21 1.546(7) yes
C20 C25 1.541(7) yes
C21 C22 1.523(8) yes
C22 C23 1.521(9) yes
C23 C24 1.542(9) yes
C24 C25 1.531(8) yes
C26 C27 1.542(7) yes
C27 C28 1.518(8) yes
C27 C32 1.500(7) yes
C28 C29 1.547(10) yes
C29 C30 1.507(10) yes
C30 C31 1.555(10) yes
C31 C32 1.516(8) yes
C33 C34 1.547(8) yes
C34 C35 1.520(8) yes
C35 C36 1.515(9) yes
C37 C38 1.506(8) yes
C38 C39 1.544(8) yes
C38 C43 1.512(8) yes
C39 C40 1.509(9) yes
C40 C41 1.485(10) yes
C41 C42 1.538(8) yes
C42 C43 1.539(9) yes
C45 C46 1.476(11) yes
C45 C47 1.583(13) yes
C45 C48 1.547(9) yes
C49 C50 1.390 yes
C49 C54 1.390 yes
C49 C55 1.498(8) yes
C50 C51 1.390 yes
C51 C52 1.390 yes
C52 C53 1.390 yes
C53 C54 1.390 yes
C56 C57 1.484(8) yes
C57 C58 1.558(7) yes
C57 C62 1.519(7) yes
C58 C59 1.523(9) yes
C59 C60 1.528(10) yes
C60 C61 1.503(10) yes
C61 C62 1.536(9) yes
C63 C64 1.508(7) yes
C64 C65 1.517(7) yes
C65 C66 1.508(6) yes
C67 C68 1.514(6) yes
C68 C69 1.560(7) yes
C68 C73 1.511(6) yes
C69 C70 1.515(9) yes
C70 C71 1.522(10) yes
C71 C72 1.489(8) yes
C72 C73 1.508(7) yes
C74 C75 1.515(7) yes
C75 C76 1.521(6) yes
C75 C80 1.527(7) yes
C76 C77 1.525(9) yes
C77 C78 1.515(10) yes
C78 C79 1.530(9) yes
C79 C80 1.518(8) yes
C81 C82 1.515(7) yes
C82 C83 1.501(7) yes
C83 C84 1.527(7) yes
C85 C86 1.512(7) yes
C86 C87 1.524(7) yes
C86 C91 1.544(6) yes
C87 C88 1.507(8) yes
C88 C89 1.545(9) yes
C89 C90 1.529(8) yes
C90 C91 1.521(7) yes
C93 C94 1.543(9) yes
C93 C95 1.543(8) yes
C93 C96 1.504(9) yes
Cl1 C97 1.770 yes
Cl2 C97 1.770 yes
Cl3 C97 1.770 yes
Cl4 C98 1.69(2) yes
Cl5 C98 1.90(2) yes
Cl6 C98 1.63(2) yes

loop_
_geom_hbond_atom_site_label_D
_geom_hbond_atom_site_label_H
_geom_hbond_atom_site_label_A
_geom_hbond_site_symmetry_A
_geom_hbond_distance_DA
_geom_hbond_distance_DH
_geom_hbond_distance_HA
_geom_hbond_angle_DHA
_geom_hbond_publ_flag
N(1) H(1N) O(16) . 2.804(5) 0.880 1.950 163.3 no
N(2) H(2N) O(17) . 2.947(5) 0.880 2.074 171.2 no
N(3) H(3N) O(2) . 2.932(5) 0.880 2.063 169.0 no
N(4) H(4N) O(3) . 2.933(5) 0.880 2.081 162.9 no
N(5) H(5N) O(4) . 2.861(5) 0.880 1.983 175.1 no
N(6) H(6N) O(5) . 2.828(5) 0.880 1.966 165.8 no
N(7) H(7N) O(8) 1_545 2.902(5) 0.880 2.070 157.3 no
N(9) H(9N) O(11) . 2.883(5) 0.880 2.011 170.6 no
N(10) H(10N) O(12) . 3.092(5) 0.880 2.275 154.3 no
N(11) H(11N) O(13) . 2.874(5) 0.880 2.001 171.2 no
N(12) H(12N) O(14) . 2.846(5) 0.880 2.000 160.7 no

loop_
_platon_squeeze_void_nr
_platon_squeeze_void_average_x
_platon_squeeze_void_average_y
_platon_squeeze_void_average_z
_platon_squeeze_void_volume
_platon_squeeze_void_count_electrons
_platon_squeeze_void_content
1 -0.046 -0.008 -0.005 26 7 ' '
2 -0.010 0.256 0.683 86 29 ' '
3 0.020 0.368 0.149 165 47 ' '
4 0.046 0.492 0.505 26 8 ' '
5 0.010 0.756 0.817 86 29 ' '
6 -0.020 0.868 0.351 164 47 ' '
7 0.480 0.632 0.649 164 47 ' '
8 0.520 0.132 0.851 164 47 ' '
9 0.490 0.243 0.317 85 29 ' '
10 0.454 0.508 1.005 26 7 ' '
11 0.510 0.743 0.183 86 29 ' '
12 0.546 1.008 0.495 26 8 ' '
